data_2232182
loop_
_publ_author_name
'Rodrigues, Vinola Z.'
'Herich, Peter'
'Gowda, B. Thimme'
'Ko\<z\'i\<sek, Jozef'

_publ_section_title
;
 2-Chloro-<i>N</i>-(4-methylphenyl)benzamide
;
_journal_coeditor_code BT5668
_journal_issue 11
_journal_name_full 'Acta Crystallographica Section E'
_journal_page_first o2940
_journal_paper_doi 10.1107/S1600536811041651
_journal_volume 67
_journal_year 2011
_chemical_formula_iupac 'C14 H12 Cl N O'
_chemical_formula_moiety 'C14 H12 Cl N O'
_chemical_formula_sum 'C14 H12 Cl N O'
_chemical_formula_weight 245.70
_chemical_name_systematic
;
2-Chloro-<i>N</i>-(4-methylphenyl)benzamide
;
_space_group_IT_number 14
_symmetry_cell_setting monoclinic
_symmetry_space_group_name_Hall '-P 2ybc'
_symmetry_space_group_name_H-M 'P 1 21/c 1'
_atom_sites_solution_hydrogens geom
_atom_sites_solution_primary direct
_atom_sites_solution_secondary difmap
_audit_creation_method SHELXL-97
_cell_angle_alpha 90.00
_cell_angle_beta 93.750(5)
_cell_angle_gamma 90.00
_cell_formula_units_Z 4
_cell_length_a 20.2969(14)
_cell_length_b 7.1850(5)
_cell_length_c 8.8662(5)
_cell_measurement_reflns_used 3776
_cell_measurement_temperature 293
_cell_measurement_theta_max 29.5234
_cell_measurement_theta_min 3.4698
_cell_volume 1290.22(15)
_computing_cell_refinement 'CrysAlis CCD (Oxford Diffraction, 2009)'
_computing_data_collection 'CrysAlis CCD (Oxford Diffraction, 2009)'
_computing_data_reduction 'CrysAlis RED (Oxford Diffraction, 2009)'
_computing_molecular_graphics 'DIAMOND (Brandenburg, 2002)'
_computing_publication_material 'enCIFer (Allen <i>et al.</i>, 2004)'
_computing_structure_refinement 'SHELXL97 (Sheldrick, 2008)'
_computing_structure_solution 'SHELXS97 (Sheldrick, 2008)'
_diffrn_ambient_temperature 293(2)
_diffrn_detector_area_resol_mean 10.4340
_diffrn_measured_fraction_theta_full 0.998
_diffrn_measured_fraction_theta_max 0.998
_diffrn_measurement_device_type 'Oxford Diffraction Xcalibur Ruby Gemini'
_diffrn_measurement_method \w
_diffrn_radiation_monochromator graphite
_diffrn_radiation_source 'Enhance (Mo) X-ray Source'
_diffrn_radiation_type MoK\a
_diffrn_radiation_wavelength 0.71073
_diffrn_reflns_av_R_equivalents 0.0377
_diffrn_reflns_av_sigmaI/netI 0.1317
_diffrn_reflns_limit_h_max 28
_diffrn_reflns_limit_h_min -28
_diffrn_reflns_limit_k_max 9
_diffrn_reflns_limit_k_min -9
_diffrn_reflns_limit_l_max 12
_diffrn_reflns_limit_l_min -12
_diffrn_reflns_number 21209
_diffrn_reflns_theta_full 29.52
_diffrn_reflns_theta_max 29.52
_diffrn_reflns_theta_min 3.47
_diffrn_standards_decay_% 0
_diffrn_standards_interval_time 0
_diffrn_standards_number 0
_exptl_absorpt_coefficient_mu 0.279
_exptl_absorpt_correction_T_max 0.981
_exptl_absorpt_correction_T_min 0.911
_exptl_absorpt_correction_type analytical
_exptl_absorpt_process_details
;
[CrysAlis RED (Oxford Diffraction, 2009), based on expressions derived
from Clark & Reid (1995)]
;
_exptl_crystal_colour colorless
_exptl_crystal_density_diffrn 1.265
_exptl_crystal_density_method 'not measured'
_exptl_crystal_description rod
_exptl_crystal_F_000 512
_exptl_crystal_size_max 0.92
_exptl_crystal_size_mid 0.28
_exptl_crystal_size_min 0.07
_refine_diff_density_max 0.346
_refine_diff_density_min -0.418
_refine_ls_extinction_method none
_refine_ls_goodness_of_fit_ref 1.029
_refine_ls_hydrogen_treatment constr
_refine_ls_matrix_type full
_refine_ls_number_parameters 154
_refine_ls_number_reflns 3594
_refine_ls_number_restraints 0
_refine_ls_restrained_S_all 1.029
_refine_ls_R_factor_all 0.1107
_refine_ls_R_factor_gt 0.0573
_refine_ls_shift/su_max 0.000
_refine_ls_shift/su_mean 0.000
_refine_ls_structure_factor_coef Fsqd
_refine_ls_weighting_details 'calc w=1/[\s^2^(Fo^2^)+(0.0457P)^2^+0.4284P] where P=(Fo^2^+2Fc^2^)/3'
_refine_ls_weighting_scheme calc
_refine_ls_wR_factor_gt 0.1152
_refine_ls_wR_factor_ref 0.1384
_reflns_number_gt 1870
_reflns_number_total 3594
_reflns_threshold_expression I>2sigma(I)
_cod_data_source_file bt5668.cif
_cod_data_source_block I
_cod_original_sg_symbol_H-M 'P 21/c'
_cod_database_code 2232182
_cod_database_fobs_code 2232182

loop_
_symmetry_equiv_pos_as_xyz
'x, y, z'
'-x, y+1/2, -z+1/2'
'-x, -y, -z'
'x, -y-1/2, z-1/2'

loop_
_atom_site_type_symbol
_atom_site_label
_atom_site_fract_x
_atom_site_fract_y
_atom_site_fract_z
_atom_site_U_iso_or_equiv
_atom_site_adp_type
_atom_site_calc_flag
_atom_site_refinement_flags
_atom_site_occupancy
_atom_site_symmetry_multiplicity
C C1 0.22887(10) 0.1405(3) 0.4095(2) 0.0490(5) Uani d . 1 1
C C2 0.17841(10) 0.0438(3) 0.30648(19) 0.0481(5) Uani d . 1 1
C C3 0.11200(11) 0.0438(3) 0.3330(2) 0.0568(5) Uani d . 1 1
C C4 0.06674(12) -0.0529(4) 0.2409(3) 0.0719(6) Uani d . 1 1
H H4A 0.0221 -0.0500 0.2589 0.086 Uiso calc R 1 1
C C5 0.08826(14) -0.1534(4) 0.1225(3) 0.0820(8) Uani d . 1 1
H H5A 0.0581 -0.2215 0.0614 0.098 Uiso calc R 1 1
C C6 0.15356(14) -0.1548(4) 0.0931(3) 0.0808(8) Uani d . 1 1
H H6A 0.1675 -0.2227 0.0118 0.097 Uiso calc R 1 1
C C7 0.19841(11) -0.0560(3) 0.1836(2) 0.0616(6) Uani d . 1 1
H H7A 0.2427 -0.0559 0.1624 0.074 Uiso calc R 1 1
C C8 0.31056(9) 0.3950(3) 0.4145(2) 0.0524(5) Uani d . 1 1
C C9 0.31260(12) 0.5767(4) 0.3668(3) 0.0693(6) Uani d . 1 1
H H9A 0.2826 0.6178 0.2901 0.083 Uiso calc R 1 1
C C10 0.35880(13) 0.6989(4) 0.4316(3) 0.0797(7) Uani d . 1 1
H H10A 0.3590 0.8218 0.3987 0.096 Uiso calc R 1 1
C C11 0.40448(12) 0.6430(4) 0.5435(3) 0.0757(7) Uani d . 1 1
C C12 0.40141(11) 0.4610(5) 0.5898(3) 0.0802(8) Uani d . 1 1
H H12A 0.4315 0.4201 0.6664 0.096 Uiso calc R 1 1
C C13 0.35533(11) 0.3354(4) 0.5273(2) 0.0668(6) Uani d . 1 1
H H13A 0.3548 0.2130 0.5612 0.080 Uiso calc R 1 1
C C14 0.45614(15) 0.7752(5) 0.6112(3) 0.1150(12) Uani d . 1 1
H H14C 0.4833 0.7117 0.6876 0.138 Uiso calc R 1 1
H H14B 0.4349 0.8791 0.6556 0.138 Uiso calc R 1 1
H H14A 0.4831 0.8187 0.5335 0.138 Uiso calc R 1 1
N N1 0.26167(8) 0.2768(2) 0.34391(17) 0.0544(4) Uani d . 1 1
H H1A 0.2521 0.2947 0.2491 0.065 Uiso calc R 1 1
O O1 0.23840(8) 0.0938(2) 0.54154(14) 0.0692(5) Uani d . 1 1
Cl Cl1 0.08462(3) 0.17186(12) 0.48200(8) 0.0953(3) Uani d . 1 1

loop_
_atom_site_aniso_label
_atom_site_aniso_U_11
_atom_site_aniso_U_22
_atom_site_aniso_U_33
_atom_site_aniso_U_12
_atom_site_aniso_U_13
_atom_site_aniso_U_23
C1 0.0552(11) 0.0531(12) 0.0382(10) 0.0015(10) -0.0008(8) -0.0014(9)
C2 0.0600(12) 0.0441(11) 0.0395(10) -0.0023(9) -0.0016(8) 0.0020(9)
C3 0.0613(13) 0.0547(13) 0.0540(11) 0.0004(10) 0.0018(10) -0.0008(10)
C4 0.0613(14) 0.0739(16) 0.0796(16) -0.0134(12) -0.0017(12) -0.0015(14)
C5 0.0859(19) 0.0788(18) 0.0796(17) -0.0274(15) -0.0074(14) -0.0225(14)
C6 0.096(2) 0.0765(18) 0.0701(15) -0.0153(15) 0.0047(14) -0.0292(14)
C7 0.0690(14) 0.0618(14) 0.0541(12) -0.0077(11) 0.0048(10) -0.0105(11)
C8 0.0491(11) 0.0684(15) 0.0396(10) -0.0058(10) 0.0023(8) -0.0047(10)
C9 0.0732(15) 0.0747(17) 0.0586(13) -0.0149(13) -0.0072(11) 0.0063(12)
C10 0.0863(18) 0.0782(18) 0.0751(16) -0.0268(15) 0.0082(14) -0.0070(14)
C11 0.0594(14) 0.104(2) 0.0648(15) -0.0233(14) 0.0090(12) -0.0228(15)
C12 0.0530(14) 0.116(2) 0.0688(15) 0.0004(15) -0.0146(11) -0.0135(16)
C13 0.0573(13) 0.0780(16) 0.0631(13) 0.0035(12) -0.0111(11) -0.0031(12)
C14 0.085(2) 0.156(3) 0.105(2) -0.051(2) 0.0105(17) -0.046(2)
N1 0.0606(10) 0.0670(11) 0.0341(8) -0.0105(9) -0.0069(7) 0.0021(8)
O1 0.0919(11) 0.0781(11) 0.0360(7) -0.0142(9) -0.0084(7) 0.0082(7)
Cl1 0.0758(5) 0.1171(6) 0.0947(5) 0.0072(4) 0.0185(4) -0.0381(4)

loop_
_atom_type_symbol
_atom_type_description
_atom_type_scat_dispersion_real
_atom_type_scat_dispersion_imag
_atom_type_scat_source
C C 0.0033 0.0016 'International Tables Vol C Tables 4.2.6.8 and 6.1.1.4'
H H 0.0000 0.0000 'International Tables Vol C Tables 4.2.6.8 and 6.1.1.4'
N N 0.0061 0.0033 'International Tables Vol C Tables 4.2.6.8 and 6.1.1.4'
O O 0.0106 0.0060 'International Tables Vol C Tables 4.2.6.8 and 6.1.1.4'
Cl Cl 0.1484 0.1585 'International Tables Vol C Tables 4.2.6.8 and 6.1.1.4'

loop_
_geom_angle_atom_site_label_1
_geom_angle_atom_site_label_2
_geom_angle_atom_site_label_3
_geom_angle
O1 C1 N1 124.43(18)
O1 C1 C2 121.11(18)
N1 C1 C2 114.45(15)
C3 C2 C7 118.16(18)
C3 C2 C1 122.10(17)
C7 C2 C1 119.68(18)
C4 C3 C2 121.3(2)
C4 C3 Cl1 119.06(18)
C2 C3 Cl1 119.65(16)
C5 C4 C3 119.1(2)
C5 C4 H4A 120.4
C3 C4 H4A 120.4
C6 C5 C4 120.8(2)
C6 C5 H5A 119.6
C4 C5 H5A 119.6
C5 C6 C7 119.9(2)
C5 C6 H6A 120.0
C7 C6 H6A 120.0
C6 C7 C2 120.7(2)
C6 C7 H7A 119.7
C2 C7 H7A 119.7
C9 C8 C13 119.2(2)
C9 C8 N1 117.82(18)
C13 C8 N1 122.9(2)
C8 C9 C10 120.6(2)
C8 C9 H9A 119.7
C10 C9 H9A 119.7
C11 C10 C9 121.5(3)
C11 C10 H10A 119.3
C9 C10 H10A 119.3
C10 C11 C12 116.9(2)
C10 C11 C14 121.5(3)
C12 C11 C14 121.6(3)
C11 C12 C13 122.8(2)
C11 C12 H12A 118.6
C13 C12 H12A 118.6
C8 C13 C12 118.9(3)
C8 C13 H13A 120.5
C12 C13 H13A 120.5
C11 C14 H14C 109.5
C11 C14 H14B 109.5
H14C C14 H14B 109.5
C11 C14 H14A 109.5
H14C C14 H14A 109.5
H14B C14 H14A 109.5
C1 N1 C8 126.81(15)
C1 N1 H1A 116.6
C8 N1 H1A 116.6

loop_
_geom_bond_atom_site_label_1
_geom_bond_atom_site_label_2
_geom_bond_distance
C1 O1 1.221(2)
C1 N1 1.339(2)
C1 C2 1.498(3)
C2 C3 1.383(3)
C2 C7 1.387(3)
C3 C4 1.377(3)
C3 Cl1 1.731(2)
C4 C5 1.369(3)
C4 H4A 0.9300
C5 C6 1.368(4)
C5 H5A 0.9300
C6 C7 1.372(3)
C6 H6A 0.9300
C7 H7A 0.9300
C8 C9 1.374(3)
C8 C13 1.375(3)
C8 N1 1.420(2)
C9 C10 1.382(3)
C9 H9A 0.9300
C10 C11 1.373(4)
C10 H10A 0.9300
C11 C12 1.373(4)
C11 C14 1.510(3)
C12 C13 1.389(3)
C12 H12A 0.9300
C13 H13A 0.9300
C14 H14C 0.9600
C14 H14B 0.9600
C14 H14A 0.9600
N1 H1A 0.8600

loop_
_geom_hbond_atom_site_label_D
_geom_hbond_atom_site_label_H
_geom_hbond_atom_site_label_A
_geom_hbond_site_symmetry_A
_geom_hbond_distance_DH
_geom_hbond_distance_HA
_geom_hbond_distance_DA
_geom_hbond_angle_DHA
N1 H1A O1 4_565 0.86 2.01 2.847(2) 164.5

loop_
_geom_torsion_atom_site_label_1
_geom_torsion_atom_site_label_2
_geom_torsion_atom_site_label_3
_geom_torsion_atom_site_label_4
_geom_torsion
O1 C1 C2 C3 61.8(3)
N1 C1 C2 C3 -118.8(2)
O1 C1 C2 C7 -115.4(2)
N1 C1 C2 C7 63.9(2)
C7 C2 C3 C4 0.3(3)
C1 C2 C3 C4 -177.0(2)
C7 C2 C3 Cl1 -178.22(16)
C1 C2 C3 Cl1 4.5(3)
C2 C3 C4 C5 1.1(4)
Cl1 C3 C4 C5 179.6(2)
C3 C4 C5 C6 -1.6(4)
C4 C5 C6 C7 0.6(4)
C5 C6 C7 C2 0.9(4)
C3 C2 C7 C6 -1.3(3)
C1 C2 C7 C6 176.0(2)
C13 C8 C9 C10 -0.4(3)
N1 C8 C9 C10 179.6(2)
C8 C9 C10 C11 0.9(4)
C9 C10 C11 C12 -1.1(4)
C9 C10 C11 C14 178.3(3)
C10 C11 C12 C13 0.8(4)
C14 C11 C12 C13 -178.6(2)
C9 C8 C13 C12 0.0(3)
N1 C8 C13 C12 -180.0(2)
C11 C12 C13 C8 -0.2(4)
O1 C1 N1 C8 -2.7(3)
C2 C1 N1 C8 178.00(18)
C9 C8 N1 C1 -144.4(2)
C13 C8 N1 C1 35.6(3)

loop_
_cod_related_entry_id
_cod_related_entry_database
_cod_related_entry_code
1 ChemSpider 192528
